data_7250134
loop_
_publ_author_name
'Feng, Yuying'
'Hua, Carol'
'van Koeverden, Martin P.'

_publ_section_title
;
 The effect of viologen counterions on the topologies of
 La(iii)--tetraoxolene metal--organic frameworks
;
_journal_issue 16
_journal_name_full CrystEngComm
_journal_page_first 2559
_journal_page_last 2569
_journal_paper_doi 10.1039/D5CE00026B
_journal_volume 27
_journal_year 2025
_chemical_formula_moiety 'C15 Cl5 La O10, C12 H12 N2, 3(H2 O)'
_chemical_formula_sum 'C27 H18 Cl5 La N2 O13'
_chemical_formula_weight 894.59
_space_group_crystal_system monoclinic
_space_group_IT_number 14
_space_group_name_Hall '-P 2ybc'
_space_group_name_H-M_alt 'P 1 21/c 1'
_atom_sites_solution_hydrogens mixed
_atom_sites_solution_primary dual
_audit_creation_date 2024-04-08
_audit_creation_method
;
Olex2 1.5
(compiled 2022.04.07 svn.rca3783a0 for OlexSys, GUI svn.r6498)
;
_audit_update_record
;
2025-01-07 deposited with the CCDC.	2025-03-20 downloaded from the CCDC.
;
_cell_angle_alpha 90
_cell_angle_beta 107.882(2)
_cell_angle_gamma 90
_cell_formula_units_Z 4
_cell_length_a 11.8532(2)
_cell_length_b 26.2857(4)
_cell_length_c 10.5597(2)
_cell_measurement_reflns_used 11246
_cell_measurement_temperature 100.00(10)
_cell_measurement_theta_max 71.7160
_cell_measurement_theta_min 3.3660
_cell_volume 3131.14(10)
_computing_cell_refinement 'CrysAlisPro 1.171.42.49 (Rigaku OD, 2022)'
_computing_data_collection 'CrysAlisPro 1.171.42.49 (Rigaku OD, 2022)'
_computing_data_reduction 'CrysAlisPro 1.171.42.49 (Rigaku OD, 2022)'
_computing_molecular_graphics 'Olex2 1.5 (Dolomanov et al., 2009)'
_computing_publication_material 'Olex2 1.5 (Dolomanov et al., 2009)'
_computing_structure_refinement 'SHELXL 2018/3 (Sheldrick, 2015)'
_computing_structure_solution 'SHELXT  (Sheldrick, 2015)'
_diffrn_ambient_environment N~2~
_diffrn_ambient_temperature 100.00(10)
_diffrn_detector 'Hybrid Pixel Array Detector'
_diffrn_detector_area_resol_mean 10.0000
_diffrn_detector_type HyPix
_diffrn_measured_fraction_theta_full 0.997
_diffrn_measured_fraction_theta_max 0.969
_diffrn_measurement_details
;
List of Runs (angles in degrees, time in seconds):

  # Type    Start    End  Width  t~exp~   \w     \q     \k     \f   Frames
#--------------------------------------------------------------------------
  1  \w    -85.00 -13.00   0.50    0.20    --  -54.99 125.00  60.00  144
  2  \w    -77.00 -39.00   0.50    0.20    -- -106.00 111.00 -30.00   76
  3  \w    -81.00 -22.00   0.50    0.20    -- -106.00 111.00-180.00  118
  4  \w    -65.00 -38.00   0.50    0.20    -- -106.00  63.00  30.00   54
  5  \w    -55.00 -29.00   0.50    0.20    -- -106.00  63.00 -60.00   52
  6  \w    -48.00 -23.00   0.50    0.20    -- -106.00  50.00 -90.00   50
  7  \w    -56.00 -26.00   0.50    0.20    -- -106.00  50.00-150.00   60
  8  \w    -50.00 -24.00   0.50    0.20    -- -106.00  50.00-180.00   52
  9  \w    -52.00 -26.00   0.50    0.20    -- -106.00  50.00-120.00   52
 10  \w    -52.00 -26.00   0.50    0.20    -- -106.00  50.00 150.00   52
 11  \w    -19.00  18.00   0.50    0.20    --  -54.99  34.00  59.00   74
 12  \w     49.00  97.00   0.50    0.20    --  109.99-111.00 150.00   96
 13  \w      0.00  32.00   0.50    0.10    --    0.00 -99.00-180.00   64
 14  \w   -109.00   4.00   0.50    0.20    --  -54.99 -34.00 -98.00  226
 15  \w   -111.00 -74.00   0.50    0.20    --  -54.99-125.00  60.00   74
 16  \w   -136.00 -74.00   0.50    0.20    --  -54.99-125.00  30.00  124
 17  \w   -176.00 -47.00   0.50    0.20    -- -106.00 -34.00 -98.00  258
 18  \w   -143.00-112.00   0.50    0.20    --  -54.99 -34.00 -98.00   62
 19  \w   -142.00 -86.00   0.50    0.20    --  -54.99 -99.00 -30.00  112
 20  \w    -83.00 -32.00   0.50    0.10    --    0.00 -34.00 -98.00  102
 21  \w     36.00  62.00   0.50    0.20    --  109.99 -77.00  90.00   52
 22  \w     67.00  93.00   0.50    0.20    --  109.99 -77.00  90.00   52
 23  \w     33.00  71.00   0.50    0.20    --  109.99 -63.00  30.00   76
 24  \w     32.00  61.00   0.50    0.20    --  109.99 -63.00 -30.00   58
 25  \w     32.00  57.00   0.50    0.20    --  109.99 -63.00 -90.00   50
 26  \w     34.00  69.00   0.50    0.20    --  109.99 -63.00-120.00   70
 27  \w     28.00  53.00   0.50    0.20    --  109.99 -50.00-120.00   50
 28  \w     28.00  96.00   0.50    0.20    --  109.99 -77.00 -30.00  136
 29  \w     28.00  53.00   0.50    0.20    --  109.99 -50.00-150.00   50
 30  \w     29.00  56.00   0.50    0.20    --  109.99 -50.00   0.00   54
 31  \w     31.00  57.00   0.50    0.20    --  109.99 -50.00  90.00   52
 32  \w     30.00  56.00   0.50    0.20    --  109.99 -50.00 150.00   52
 33  \w     45.00  70.00   0.50    0.20    --   54.99  35.00  58.00   50
 34  \w     44.00  69.00   0.50    0.20    --   54.99  34.00  59.00   50
 35  \w      5.00  50.00   0.50    0.10    --    0.00  34.00  59.00   90
 36  \w    -37.00  -4.00   0.50    0.10    --    0.00  34.00  59.00   66
 37  \w     65.00 102.00   0.50    0.20    --  109.99  34.00  59.00   74
 38  \w    145.00 173.00   0.50    0.20    --  109.99 111.00 -60.00   56
 39  \w    103.00 161.00   0.50    0.20    --  109.99 111.00 -90.00  116
 40  \w    114.00 140.00   0.50    0.20    --  109.99 111.00 -60.00   52
;
_diffrn_measurement_device 'four-circle diffractometer'
_diffrn_measurement_device_type 'XtaLAB Synergy, Dualflex, HyPix'
_diffrn_measurement_method '\w scans'
_diffrn_orient_matrix_type 'CrysAlisPro convention (1999,Acta A55,543-557)'
_diffrn_orient_matrix_UB_11 0.0939777000
_diffrn_orient_matrix_UB_12 -0.0239051000
_diffrn_orient_matrix_UB_13 0.1198805000
_diffrn_orient_matrix_UB_21 0.0955217000
_diffrn_orient_matrix_UB_22 0.0088224000
_diffrn_orient_matrix_UB_23 -0.0690687000
_diffrn_orient_matrix_UB_31 0.0265945000
_diffrn_orient_matrix_UB_32 0.0527759000
_diffrn_orient_matrix_UB_33 0.0658631000
_diffrn_radiation_monochromator mirror
_diffrn_radiation_probe x-ray
_diffrn_radiation_type 'Cu K\a'
_diffrn_radiation_wavelength 1.54184
_diffrn_reflns_av_R_equivalents 0.0457
_diffrn_reflns_av_unetI/netI 0.0419
_diffrn_reflns_Laue_measured_fraction_full 0.997
_diffrn_reflns_Laue_measured_fraction_max 0.969
_diffrn_reflns_limit_h_max 14
_diffrn_reflns_limit_h_min -13
_diffrn_reflns_limit_k_max 32
_diffrn_reflns_limit_k_min -10
_diffrn_reflns_limit_l_max 12
_diffrn_reflns_limit_l_min -12
_diffrn_reflns_number 19634
_diffrn_reflns_point_group_measured_fraction_full 0.997
_diffrn_reflns_point_group_measured_fraction_max 0.969
_diffrn_reflns_theta_full 67.684
_diffrn_reflns_theta_max 71.800
_diffrn_reflns_theta_min 3.363
_diffrn_source 'micro-focus sealed X-ray tube'
_diffrn_source_type 'PhotonJet (Cu) X-ray Source'
_exptl_absorpt_coefficient_mu 15.105
_exptl_absorpt_correction_T_max 0.548
_exptl_absorpt_correction_T_min 0.214
_exptl_absorpt_correction_type gaussian
_exptl_absorpt_process_details
;
CrysAlisPro 1.171.42.49 (Rigaku Oxford Diffraction, 2022)
Numerical absorption correction based on gaussian integration over
a multifaceted crystal model
Empirical absorption correction using spherical harmonics,
implemented in SCALE3 ABSPACK scaling algorithm.
;
_exptl_crystal_colour violet
_exptl_crystal_colour_primary violet
_exptl_crystal_density_diffrn 1.898
_exptl_crystal_description prism
_exptl_crystal_F_000 1760
_exptl_crystal_size_max 0.15
_exptl_crystal_size_mid 0.097
_exptl_crystal_size_min 0.086
_refine_diff_density_max 2.078
_refine_diff_density_min -1.790
_refine_diff_density_rms 0.113
_refine_ls_extinction_method none
_refine_ls_goodness_of_fit_ref 1.045
_refine_ls_hydrogen_treatment mixed
_refine_ls_matrix_type full
_refine_ls_number_parameters 436
_refine_ls_number_reflns 5950
_refine_ls_number_restraints 6
_refine_ls_restrained_S_all 1.045
_refine_ls_R_factor_all 0.0409
_refine_ls_R_factor_gt 0.0375
_refine_ls_shift/su_max 0.003
_refine_ls_shift/su_mean 0.000
_refine_ls_structure_factor_coef Fsqd
_refine_ls_weighting_details 'w=1/[\s^2^(Fo^2^)+(0.0396P)^2^+11.3662P] where P=(Fo^2^+2Fc^2^)/3'
_refine_ls_weighting_scheme calc
_refine_ls_wR_factor_gt 0.0896
_refine_ls_wR_factor_ref 0.0910
_reflns_Friedel_coverage 0.000
_reflns_number_gt 5627
_reflns_number_total 5950
_reflns_threshold_expression 'I > 2\s(I)'
_cod_data_source_file d5ce00026b2.cif
_cod_data_source_block mf-1-15a_1_twin_auto_abs_a_sq
_cod_depositor_comments 'Adding full bibliography for 7250132--7250140.cif.'
_cod_database_code 7250134
_shelx_shelxl_version_number 2018/3
_chemical_oxdiff_formula 'C27 H18 Cl5 La N2 O13'
_chemical_oxdiff_usercomment 'Solvent:actone and water'
_shelx_space_group_comment
;
The symmetry employed for this shelxl refinement is uniquely defined
by the following loop, which should always be used as a source of
symmetry information in preference to the above space-group names.
They are only intended as comments.
;
_shelx_estimated_absorpt_t_max 0.357
_shelx_estimated_absorpt_t_min 0.210
_olex2_refinement_description
;
1. Fixed Uiso
 At 1.2 times of:
  All C(H) groups, All C(H,H) groups
 At 1.5 times of:
  All O(H,H) groups
2. Restrained distances
 O45-H45A = O45-H45B
 0.84 with sigma of 0.02
 H45A-H45B
 1.34 with sigma of 0.04
 O46-H46A = O46-H46B
 0.84 with sigma of 0.02
 H46A-H46B
 1.34 with sigma of 0.04
3.a Secondary CH2 refined with riding coordinates:
 C43(H43A,H43B), C44(H44A,H44B)
3.b Aromatic/amide H refined with riding coordinates:
 C32(H32), C33(H33), C34(H34), C35(H35), C38(H38), C39(H39), C40(H40), C41(H41)
;
_platon_squeeze_void_probe_radius 1.20
_olex2_submission_special_instructions 'No special instructions were received'
_oxdiff_exptl_absorpt_empirical_details
;
Empirical correction (ABSPACK) includes:
- Absorption correction using spherical harmonics
- Frame scaling
;
_oxdiff_exptl_absorpt_empirical_full_max 1.637
_oxdiff_exptl_absorpt_empirical_full_min 0.651

loop_
_space_group_symop_operation_xyz
'x, y, z'
'-x, y+1/2, -z+1/2'
'-x, -y, -z'
'x, -y-1/2, z-1/2'

loop_
_atom_site_label
_atom_site_type_symbol
_atom_site_fract_x
_atom_site_fract_y
_atom_site_fract_z
_atom_site_U_iso_or_equiv
_atom_site_adp_type
_atom_site_occupancy
_atom_site_site_symmetry_order
_atom_site_calc_flag
_atom_site_refinement_flags_posn
_atom_site_refinement_flags_adp
_atom_site_refinement_flags_occupancy
_atom_site_disorder_assembly
_atom_site_disorder_group
C2 C 0.4956(3) 0.53822(14) 0.5977(4) 0.0156(8) Uani 1 1 d . . . . .
C3 C 0.3964(3) 0.50742(15) 0.5430(4) 0.0170(8) Uani 1 1 d . . . . .
C4 C 0.3943(3) 0.47015(15) 0.4474(4) 0.0157(8) Uani 1 1 d . . . . .
O5 O 0.3070(2) 0.44206(11) 0.3934(3) 0.0188(6) Uani 1 1 d . . . . .
Cl6 Cl 0.27244(8) 0.51583(4) 0.59523(10) 0.0217(2) Uani 1 1 d . . . . .
O7 O 0.8557(2) 0.57350(10) 1.0369(3) 0.0180(6) Uani 1 1 d . . . . .
C8 C 0.9219(3) 0.53791(15) 1.0268(4) 0.0163(8) Uani 1 1 d . . . . .
C9 C 0.9735(4) 0.50178(16) 1.1250(4) 0.0206(8) Uani 1 1 d . . . . .
C10 C 1.0503(3) 0.46474(15) 1.1061(4) 0.0176(8) Uani 1 1 d . . . . .
La1 La 0.70517(2) 0.60840(2) 0.81508(2) 0.01293(8) Uani 1 1 d . . . . .
O1 O 0.5033(2) 0.57259(10) 0.6819(3) 0.0179(6) Uani 1 1 d . . . . .
O11 O 1.1018(2) 0.43189(10) 1.1905(3) 0.0188(6) Uani 1 1 d . . . . .
Cl12 Cl 0.95105(9) 0.50700(4) 1.27932(9) 0.0226(2) Uani 1 1 d . . . . .
O13 O 0.6591(2) 0.51169(10) 0.8649(3) 0.0192(6) Uani 1 1 d . . . . .
C14 C 0.5824(4) 0.50382(15) 0.9229(4) 0.0169(8) Uani 1 1 d . . . . .
C15 C 0.5204(4) 0.45869(16) 0.9201(4) 0.0194(8) Uani 1 1 d . . . . .
C16 C 0.4440(3) 0.45119(15) 0.9972(4) 0.0165(8) Uani 1 1 d . . . . .
O17 O 0.3951(2) 0.40971(10) 1.0076(3) 0.0188(6) Uani 1 1 d . . . . .
Cl18 Cl 0.54276(9) 0.40827(4) 0.82366(10) 0.0237(2) Uani 1 1 d . . . . .
C19 C 0.8345(4) 0.74065(15) 0.5808(4) 0.0187(8) Uani 1 1 d . . . . .
C20 C 0.7764(4) 0.78073(14) 0.5011(4) 0.0170(8) Uani 1 1 d . . . . .
C21 C 0.6413(4) 0.77888(16) 0.4411(4) 0.0232(9) Uani 1 1 d . . . . .
C22 C 0.5804(4) 0.73833(19) 0.4756(6) 0.0358(12) Uani 1 1 d . . . . .
C23 C 0.6370(4) 0.70011(15) 0.5650(4) 0.0213(9) Uani 1 1 d . . . . .
C24 C 0.7727(4) 0.70142(15) 0.6215(4) 0.0168(8) Uani 1 1 d . . . . .
O25 O 0.8252(2) 0.81993(10) 0.4731(3) 0.0184(6) Uani 1 1 d . . . . .
O26 O 0.5947(3) 0.81443(11) 0.3642(3) 0.0226(6) Uani 1 1 d . . . . .
O27 O 0.5861(3) 0.66458(11) 0.6043(3) 0.0226(6) Uani 1 1 d . . . . .
O28 O 0.8194(3) 0.66684(10) 0.7011(3) 0.0190(6) Uani 1 1 d . . . . .
Cl29 Cl 0.98843(8) 0.74024(4) 0.63841(10) 0.0235(2) Uani 1 1 d . . . . .
Cl30 Cl 0.42773(12) 0.73617(6) 0.4025(2) 0.0783(7) Uani 1 1 d . . . . .
N31 N 0.0229(3) 0.64789(13) 0.3933(3) 0.0210(7) Uani 1 1 d . . . . .
C32 C -0.0728(4) 0.64828(16) 0.2842(4) 0.0236(9) Uani 1 1 d . . . . .
H32 H -0.066723 0.662126 0.203486 0.028 Uiso 1 1 calc R U . . .
C33 C -0.1800(4) 0.62874(16) 0.2885(4) 0.0219(9) Uani 1 1 d . . . . .
H33 H -0.248218 0.629822 0.212255 0.026 Uiso 1 1 calc R U . . .
C34 C -0.1853(4) 0.60764(15) 0.4062(4) 0.0197(8) Uani 1 1 d . . . . .
H34 H -0.258346 0.594628 0.412023 0.024 Uiso 1 1 calc R U . . .
C35 C -0.0840(4) 0.60532(14) 0.5167(4) 0.0174(8) Uani 1 1 d . . . . .
H35 H -0.086849 0.589213 0.596197 0.021 Uiso 1 1 calc R U . . .
C36 C 0.0203(4) 0.62660(15) 0.5097(4) 0.0183(8) Uani 1 1 d . . . . .
C37 C 0.1280(4) 0.62994(15) 0.6271(4) 0.0190(8) Uani 1 1 d . . . . .
C38 C 0.1237(4) 0.62331(16) 0.7545(4) 0.0222(9) Uani 1 1 d . . . . .
H38 H 0.050337 0.616584 0.770048 0.027 Uiso 1 1 calc R U . . .
C39 C 0.2283(4) 0.62653(17) 0.8611(5) 0.0254(9) Uani 1 1 d . . . . .
H39 H 0.227109 0.620485 0.949317 0.030 Uiso 1 1 calc R U . . .
C40 C 0.3335(4) 0.63856(17) 0.8374(5) 0.0266(9) Uani 1 1 d . . . . .
H40 H 0.404753 0.641468 0.909328 0.032 Uiso 1 1 calc R U . . .
C41 C 0.3342(4) 0.64625(16) 0.7096(4) 0.0233(9) Uani 1 1 d . . . . .
H41 H 0.405773 0.655307 0.692676 0.028 Uiso 1 1 calc R U . . .
N42 N 0.2336(3) 0.64101(13) 0.6078(4) 0.0209(7) Uani 1 1 d . . . . .
C43 C 0.2384(4) 0.64396(18) 0.4701(4) 0.0270(10) Uani 1 1 d . . . . .
H43A H 0.237169 0.609314 0.432948 0.032 Uiso 1 1 calc R U . . .
H43B H 0.312507 0.660988 0.468647 0.032 Uiso 1 1 calc R U . . .
C44 C 0.1331(4) 0.67363(18) 0.3884(5) 0.0292(10) Uani 1 1 d . . . . .
H44A H 0.136008 0.708635 0.423869 0.035 Uiso 1 1 calc R U . . .
H44B H 0.134079 0.675768 0.295170 0.035 Uiso 1 1 calc R U . . .
O45 O 0.7908(4) 0.43844(17) 0.7556(5) 0.0537(11) Uani 1 1 d D . . . .
H45A H 0.833(6) 0.4630(19) 0.744(8) 0.080 Uiso 1 1 d D U . . .
H45B H 0.735(5) 0.450(3) 0.782(8) 0.080 Uiso 1 1 d D U . . .
O46 O 0.9104(4) 0.35842(18) 0.9265(6) 0.0586(12) Uani 1 1 d D . . . .
H46A H 0.900(7) 0.3902(11) 0.908(9) 0.088 Uiso 1 1 d D U . . .
H46B H 0.978(4) 0.356(3) 0.984(7) 0.088 Uiso 1 1 d D U . . .

loop_
_atom_site_aniso_label
_atom_site_aniso_U_11
_atom_site_aniso_U_22
_atom_site_aniso_U_33
_atom_site_aniso_U_23
_atom_site_aniso_U_13
_atom_site_aniso_U_12
C2 0.0187(19) 0.0128(18) 0.0158(18) 0.0017(14) 0.0059(15) 0.0003(15)
C3 0.0157(18) 0.0178(19) 0.0192(19) 0.0006(15) 0.0078(15) -0.0012(15)
C4 0.0183(19) 0.0149(18) 0.0154(18) 0.0010(15) 0.0073(15) -0.0009(15)
O5 0.0183(14) 0.0193(14) 0.0211(14) -0.0054(11) 0.0094(11) -0.0066(11)
Cl6 0.0195(4) 0.0214(5) 0.0287(5) -0.0067(4) 0.0143(4) -0.0037(4)
O7 0.0195(14) 0.0149(13) 0.0212(14) -0.0011(11) 0.0086(11) 0.0019(11)
C8 0.0169(19) 0.0139(18) 0.0194(19) 0.0003(15) 0.0075(15) 0.0020(15)
C9 0.025(2) 0.022(2) 0.0179(19) 0.0029(16) 0.0108(16) 0.0035(17)
C10 0.0166(19) 0.0154(19) 0.0207(19) 0.0018(15) 0.0054(15) 0.0012(15)
La1 0.01451(12) 0.01130(12) 0.01427(12) -0.00045(8) 0.00629(8) -0.00025(8)
O1 0.0204(14) 0.0171(14) 0.0186(14) -0.0025(11) 0.0094(11) 0.0003(11)
O11 0.0189(14) 0.0188(14) 0.0207(14) 0.0042(11) 0.0092(11) 0.0038(11)
Cl12 0.0282(5) 0.0244(5) 0.0196(4) 0.0043(4) 0.0139(4) 0.0083(4)
O13 0.0210(14) 0.0200(14) 0.0194(14) 0.0007(11) 0.0106(11) -0.0010(11)
C14 0.0201(19) 0.0170(19) 0.0142(18) 0.0023(15) 0.0062(15) 0.0020(15)
C15 0.024(2) 0.019(2) 0.0173(19) -0.0021(16) 0.0100(16) 0.0008(16)
C16 0.0170(19) 0.0144(18) 0.0176(19) 0.0008(15) 0.0045(15) 0.0009(15)
O17 0.0218(14) 0.0152(13) 0.0207(14) -0.0003(11) 0.0084(11) -0.0018(11)
Cl18 0.0314(5) 0.0189(5) 0.0263(5) -0.0046(4) 0.0169(4) -0.0029(4)
C19 0.020(2) 0.0167(19) 0.021(2) 0.0009(16) 0.0096(16) 0.0018(16)
C20 0.022(2) 0.0126(18) 0.0183(19) -0.0019(15) 0.0087(16) -0.0016(15)
C21 0.021(2) 0.021(2) 0.026(2) 0.0046(17) 0.0046(17) -0.0010(17)
C22 0.015(2) 0.029(2) 0.058(3) 0.024(2) 0.003(2) -0.0036(18)
C23 0.023(2) 0.016(2) 0.026(2) 0.0043(16) 0.0095(17) -0.0017(16)
C24 0.021(2) 0.0138(18) 0.0160(18) -0.0015(15) 0.0067(15) 0.0000(15)
O25 0.0196(14) 0.0156(13) 0.0213(14) 0.0020(11) 0.0082(11) -0.0011(11)
O26 0.0225(15) 0.0175(14) 0.0257(15) 0.0059(12) 0.0042(12) 0.0005(12)
O27 0.0226(15) 0.0182(14) 0.0280(16) 0.0055(12) 0.0091(12) -0.0013(12)
O28 0.0227(14) 0.0160(14) 0.0192(14) 0.0021(11) 0.0079(11) -0.0001(11)
Cl29 0.0186(5) 0.0173(5) 0.0347(5) 0.0039(4) 0.0081(4) 0.0016(4)
Cl30 0.0204(6) 0.0590(9) 0.1335(16) 0.0673(11) -0.0086(8) -0.0119(6)
N31 0.0206(18) 0.0216(18) 0.0222(18) 0.0030(14) 0.0086(14) -0.0021(14)
C32 0.026(2) 0.022(2) 0.022(2) 0.0029(17) 0.0075(17) -0.0006(17)
C33 0.024(2) 0.019(2) 0.022(2) -0.0024(16) 0.0074(17) 0.0002(17)
C34 0.020(2) 0.016(2) 0.024(2) -0.0032(15) 0.0084(17) -0.0028(15)
C35 0.020(2) 0.0143(18) 0.020(2) -0.0006(15) 0.0091(16) -0.0004(15)
C36 0.022(2) 0.0153(19) 0.020(2) -0.0013(16) 0.0097(16) -0.0009(16)
C37 0.017(2) 0.0138(19) 0.027(2) -0.0002(16) 0.0082(16) 0.0013(15)
C38 0.023(2) 0.020(2) 0.024(2) 0.0007(17) 0.0084(17) 0.0017(17)
C39 0.026(2) 0.025(2) 0.024(2) -0.0009(18) 0.0061(18) 0.0038(18)
C40 0.020(2) 0.023(2) 0.033(2) -0.0024(19) 0.0021(18) 0.0031(17)
C41 0.019(2) 0.018(2) 0.032(2) 0.0007(17) 0.0060(17) 0.0023(16)
N42 0.0203(18) 0.0160(16) 0.0278(19) 0.0012(14) 0.0092(14) 0.0000(14)
C43 0.024(2) 0.034(2) 0.027(2) 0.0051(19) 0.0143(18) -0.0044(19)
C44 0.024(2) 0.033(2) 0.032(2) 0.010(2) 0.0111(19) -0.0068(19)
O45 0.039(2) 0.063(3) 0.066(3) -0.029(2) 0.026(2) -0.009(2)
O46 0.052(3) 0.050(3) 0.088(4) -0.027(2) 0.042(2) -0.017(2)

loop_
_atom_type_symbol
_atom_type_description
_atom_type_scat_dispersion_real
_atom_type_scat_dispersion_imag
_atom_type_scat_source
C C 0.0181 0.0091 'International Tables Vol C Tables 4.2.6.8 and 6.1.1.4'
Cl Cl 0.3639 0.7018 'International Tables Vol C Tables 4.2.6.8 and 6.1.1.4'
H H 0.0000 0.0000 'International Tables Vol C Tables 4.2.6.8 and 6.1.1.4'
La La -1.4094 9.0376 'International Tables Vol C Tables 4.2.6.8 and 6.1.1.4'
N N 0.0311 0.0180 'International Tables Vol C Tables 4.2.6.8 and 6.1.1.4'
O O 0.0492 0.0322 'International Tables Vol C Tables 4.2.6.8 and 6.1.1.4'

loop_
_exptl_crystal_face_index_h
_exptl_crystal_face_index_k
_exptl_crystal_face_index_l
_exptl_crystal_face_perp_dist
1 -15 -3 0.0565
-4 -14 0 0.0685
-7 -4 4 0.0751
5 -7 -5 0.0669
-1 15 4 0.0297
5 14 -1 0.0383
3 -5 5 0.0532
-2 15 -2 0.0357
-3 6 -4 0.0420
-2 -9 -5 0.0513
2 -16 1 0.0586
7 -9 -2 0.0660
-6 -6 -1 0.0637
-7 4 1 0.0538
2 -6 -6 0.0516
-2 -16 1 0.0665
-4 -10 5 0.0732
3 0 5 0.0481

loop_
_geom_angle_atom_site_label_1
_geom_angle_atom_site_label_2
_geom_angle_atom_site_label_3
_geom_angle
_geom_angle_site_symmetry_1
_geom_angle_site_symmetry_3
_geom_angle_publ_flag
C3 C2 C4 118.4(3) . 3_666 ?
O1 C2 C3 125.5(4) . . ?
O1 C2 C4 116.1(3) . 3_666 ?
C2 C3 C4 122.0(4) . . ?
C2 C3 Cl6 118.8(3) . . ?
C4 C3 Cl6 119.2(3) . . ?
C3 C4 C2 119.6(3) . 3_666 ?
O5 C4 C2 115.7(3) . 3_666 ?
O5 C4 C3 124.7(4) . . ?
C4 O5 La1 121.4(2) . 3_666 ?
C8 O7 La1 117.2(2) . . ?
O7 C8 C9 126.0(4) . . ?
O7 C8 C10 115.4(3) . 3_767 ?
C9 C8 C10 118.6(3) . 3_767 ?
C8 C9 Cl12 119.0(3) . . ?
C10 C9 C8 121.7(4) . . ?
C10 C9 Cl12 119.1(3) . . ?
C9 C10 C8 119.7(3) . 3_767 ?
O11 C10 C8 115.0(3) . 3_767 ?
O11 C10 C9 125.3(4) . . ?
O5 La1 O7 115.59(9) 3_666 . ?
O5 La1 O1 62.29(9) 3_666 . ?
O5 La1 O11 64.74(9) 3_666 3_767 ?
O5 La1 O13 73.39(9) 3_666 . ?
O5 La1 O17 128.61(9) 3_666 3_667 ?
O5 La1 O25 143.33(9) 3_666 4_576 ?
O5 La1 O26 134.11(9) 3_666 4_576 ?
O5 La1 O27 72.08(9) 3_666 . ?
O5 La1 O28 78.72(9) 3_666 . ?
O7 La1 O13 67.63(8) . . ?
O7 La1 O27 165.72(9) . . ?
O1 La1 O7 128.71(9) . . ?
O1 La1 O13 63.03(9) . . ?
O1 La1 O25 147.92(8) . 4_576 ?
O1 La1 O27 65.22(9) . . ?
O1 La1 O28 120.01(9) . . ?
O11 La1 O7 60.40(9) 3_767 . ?
O11 La1 O1 122.14(9) 3_767 . ?
O11 La1 O13 81.28(9) 3_767 . ?
O11 La1 O17 124.43(9) 3_767 3_667 ?
O11 La1 O25 89.88(9) 3_767 4_576 ?
O11 La1 O26 149.16(9) 3_767 4_576 ?
O11 La1 O27 117.30(9) 3_767 . ?
O11 La1 O28 68.36(9) 3_767 . ?
O17 La1 O7 67.90(9) 3_667 . ?
O17 La1 O1 76.51(9) 3_667 . ?
O17 La1 O13 60.74(9) 3_667 . ?
O17 La1 O25 87.19(9) 3_667 4_576 ?
O17 La1 O27 117.82(9) 3_667 . ?
O17 La1 O28 152.10(9) 3_667 . ?
O25 La1 O7 66.31(8) 4_576 . ?
O25 La1 O13 131.10(8) 4_576 . ?
O25 La1 O27 100.17(9) 4_576 . ?
O26 La1 O7 110.22(9) 4_576 . ?
O26 La1 O1 87.29(9) 4_576 . ?
O26 La1 O13 124.37(9) 4_576 . ?
O26 La1 O17 67.39(9) 4_576 3_667 ?
O26 La1 O25 60.82(9) 4_576 4_576 ?
O26 La1 O27 63.85(9) 4_576 . ?
O26 La1 O28 89.84(9) 4_576 . ?
O27 La1 O13 126.64(9) . . ?
O28 La1 O7 108.24(9) . . ?
O28 La1 O13 145.39(9) . . ?
O28 La1 O25 67.03(9) . 4_576 ?
O28 La1 O27 60.16(9) . . ?
C2 O1 La1 120.6(2) . . ?
C10 O11 La1 121.0(2) . 3_767 ?
C14 O13 La1 118.1(2) . . ?
O13 C14 C15 125.8(4) . . ?
O13 C14 C16 116.1(3) . 3_667 ?
C15 C14 C16 118.1(3) . 3_667 ?
C14 C15 C16 122.5(4) . . ?
C14 C15 Cl18 119.2(3) . . ?
C16 C15 Cl18 118.2(3) . . ?
C15 C16 C14 119.1(3) . 3_667 ?
O17 C16 C14 116.2(3) . 3_667 ?
O17 C16 C15 124.7(4) . . ?
C16 O17 La1 123.9(2) . 3_667 ?
C20 C19 C24 122.2(4) . . ?
C20 C19 Cl29 119.2(3) . . ?
C24 C19 Cl29 118.5(3) . . ?
C19 C20 C21 119.1(4) . . ?
O25 C20 C19 125.7(4) . . ?
O25 C20 C21 115.2(3) . . ?
C22 C21 C20 118.3(4) . . ?
O26 C21 C20 116.2(4) . . ?
O26 C21 C22 125.4(4) . . ?
C21 C22 C23 123.0(4) . . ?
C21 C22 Cl30 117.4(3) . . ?
C23 C22 Cl30 119.6(3) . . ?
C22 C23 C24 118.3(4) . . ?
O27 C23 C22 125.5(4) . . ?
O27 C23 C24 116.3(4) . . ?
C19 C24 C23 118.7(3) . . ?
O28 C24 C19 125.1(4) . . ?
O28 C24 C23 116.2(3) . . ?
C20 O25 La1 122.5(3) . 4_575 ?
C21 O26 La1 125.1(3) . 4_575 ?
C23 O27 La1 120.2(3) . . ?
C24 O28 La1 124.1(3) . . ?
C32 N31 C36 122.0(4) . . ?
C32 N31 C44 119.1(4) . . ?
C36 N31 C44 118.8(4) . . ?
N31 C32 H32 119.7 . . ?
N31 C32 C33 120.7(4) . . ?
C33 C32 H32 119.7 . . ?
C32 C33 H33 120.8 . . ?
C34 C33 C32 118.3(4) . . ?
C34 C33 H33 120.8 . . ?
C33 C34 H34 119.8 . . ?
C33 C34 C35 120.3(4) . . ?
C35 C34 H34 119.8 . . ?
C34 C35 H35 120.2 . . ?
C36 C35 C34 119.5(4) . . ?
C36 C35 H35 120.2 . . ?
N31 C36 C35 119.0(4) . . ?
N31 C36 C37 118.6(4) . . ?
C35 C36 C37 122.3(4) . . ?
C38 C37 C36 122.0(4) . . ?
N42 C37 C36 118.9(4) . . ?
N42 C37 C38 119.1(4) . . ?
C37 C38 H38 120.3 . . ?
C37 C38 C39 119.4(4) . . ?
C39 C38 H38 120.3 . . ?
C38 C39 H39 120.2 . . ?
C40 C39 C38 119.7(4) . . ?
C40 C39 H39 120.2 . . ?
C39 C40 H40 120.3 . . ?
C41 C40 C39 119.5(4) . . ?
C41 C40 H40 120.3 . . ?
C40 C41 H41 119.9 . . ?
N42 C41 C40 120.1(4) . . ?
N42 C41 H41 119.9 . . ?
C37 N42 C43 118.3(4) . . ?
C41 N42 C37 122.2(4) . . ?
C41 N42 C43 119.3(4) . . ?
N42 C43 H43A 110.0 . . ?
N42 C43 H43B 110.0 . . ?
N42 C43 C44 108.5(4) . . ?
H43A C43 H43B 108.4 . . ?
C44 C43 H43A 110.0 . . ?
C44 C43 H43B 110.0 . . ?
N31 C44 C43 109.2(3) . . ?
N31 C44 H44A 109.8 . . ?
N31 C44 H44B 109.8 . . ?
C43 C44 H44A 109.8 . . ?
C43 C44 H44B 109.8 . . ?
H44A C44 H44B 108.3 . . ?
H45A O45 H45B 109(4) . . ?
H46A O46 H46B 106(5) . . ?

loop_
_geom_bond_atom_site_label_1
_geom_bond_atom_site_label_2
_geom_bond_distance
_geom_bond_site_symmetry_2
_geom_bond_publ_flag
C2 C3 1.398(5) . ?
C2 C4 1.537(5) 3_666 ?
C2 O1 1.251(5) . ?
C3 C4 1.401(6) . ?
C3 Cl6 1.736(4) . ?
C4 O5 1.256(5) . ?
O5 La1 2.536(3) 3_666 ?
O7 C8 1.247(5) . ?
O7 La1 2.636(3) . ?
C8 C9 1.400(6) . ?
C8 C10 1.538(5) 3_767 ?
C9 C10 1.389(6) . ?
C9 Cl12 1.735(4) . ?
C10 O11 1.256(5) . ?
La1 O1 2.554(3) . ?
La1 O11 2.538(3) 3_767 ?
La1 O13 2.686(3) . ?
La1 O17 2.553(3) 3_667 ?
La1 O25 2.627(3) 4_576 ?
La1 O26 2.552(3) 4_576 ?
La1 O27 2.683(3) . ?
La1 O28 2.578(3) . ?
O13 C14 1.259(5) . ?
C14 C15 1.391(6) . ?
C14 C16 1.540(5) 3_667 ?
C15 C16 1.405(6) . ?
C15 Cl18 1.740(4) . ?
C16 O17 1.255(5) . ?
C19 C20 1.392(6) . ?
C19 C24 1.406(6) . ?
C19 Cl29 1.738(4) . ?
C20 C21 1.532(6) . ?
C20 O25 1.260(5) . ?
C21 C22 1.397(6) . ?
C21 O26 1.250(5) . ?
C22 C23 1.400(6) . ?
C22 Cl30 1.737(5) . ?
C23 C24 1.535(6) . ?
C23 O27 1.249(5) . ?
C24 O28 1.246(5) . ?
N31 C32 1.345(5) . ?
N31 C36 1.359(5) . ?
N31 C44 1.486(5) . ?
C32 H32 0.9500 . ?
C32 C33 1.384(6) . ?
C33 H33 0.9500 . ?
C33 C34 1.380(6) . ?
C34 H34 0.9500 . ?
C34 C35 1.395(6) . ?
C35 H35 0.9500 . ?
C35 C36 1.380(6) . ?
C36 C37 1.484(6) . ?
C37 C38 1.373(6) . ?
C37 N42 1.360(5) . ?
C38 H38 0.9500 . ?
C38 C39 1.398(6) . ?
C39 H39 0.9500 . ?
C39 C40 1.381(7) . ?
C40 H40 0.9500 . ?
C40 C41 1.367(7) . ?
C41 H41 0.9500 . ?
C41 N42 1.344(6) . ?
N42 C43 1.475(6) . ?
C43 H43A 0.9900 . ?
C43 H43B 0.9900 . ?
C43 C44 1.500(6) . ?
C44 H44A 0.9900 . ?
C44 H44B 0.9900 . ?
O45 H45A 0.85(2) . ?
O45 H45B 0.85(2) . ?
O46 H46A 0.86(2) . ?
O46 H46B 0.84(2) . ?

loop_
_geom_torsion_atom_site_label_1
_geom_torsion_atom_site_label_2
_geom_torsion_atom_site_label_3
_geom_torsion_atom_site_label_4
_geom_torsion
_geom_torsion_site_symmetry_1
_geom_torsion_site_symmetry_2
_geom_torsion_site_symmetry_3
_geom_torsion_site_symmetry_4
_geom_torsion_publ_flag
C2 C3 C4 C2 1.1(6) . . . 3_666 ?
C2 C3 C4 O5 -178.7(4) . . . . ?
C2 C4 O5 La1 -14.9(4) 3_666 . . 3_666 ?
C3 C2 O1 La1 163.6(3) . . . . ?
C3 C4 O5 La1 165.0(3) . . . 3_666 ?
C4 C2 C3 C4 -1.1(6) 3_666 . . . ?
C4 C2 C3 Cl6 178.9(3) 3_666 . . . ?
C4 C2 O1 La1 -16.3(4) 3_666 . . . ?
Cl6 C3 C4 C2 -178.9(3) . . . 3_666 ?
Cl6 C3 C4 O5 1.2(6) . . . . ?
O7 C8 C9 C10 -177.2(4) . . . . ?
O7 C8 C9 Cl12 -3.0(6) . . . . ?
C8 C9 C10 C8 -1.5(7) . . . 3_767 ?
C8 C9 C10 O11 178.3(4) . . . . ?
C8 C10 O11 La1 24.9(4) 3_767 . . 3_767 ?
C9 C10 O11 La1 -155.0(3) . . . 3_767 ?
C10 C8 C9 C10 1.5(7) 3_767 . . . ?
C10 C8 C9 Cl12 175.6(3) 3_767 . . . ?
La1 O7 C8 C9 -154.2(3) . . . . ?
La1 O7 C8 C10 27.1(4) . . . 3_767 ?
La1 O13 C14 C15 158.4(3) . . . . ?
La1 O13 C14 C16 -21.2(4) . . . 3_667 ?
O1 C2 C3 C4 179.0(4) . . . . ?
O1 C2 C3 Cl6 -0.9(6) . . . . ?
Cl12 C9 C10 C8 -175.6(3) . . . 3_767 ?
Cl12 C9 C10 O11 4.2(6) . . . . ?
O13 C14 C15 C16 174.0(4) . . . . ?
O13 C14 C15 Cl18 -2.9(6) . . . . ?
C14 C15 C16 C14 6.5(6) . . . 3_667 ?
C14 C15 C16 O17 -172.9(4) . . . . ?
C14 C16 O17 La1 -13.4(5) 3_667 . . 3_667 ?
C15 C16 O17 La1 166.0(3) . . . 3_667 ?
C16 C14 C15 C16 -6.4(6) 3_667 . . . ?
C16 C14 C15 Cl18 176.7(3) 3_667 . . . ?
Cl18 C15 C16 C14 -176.6(3) . . . 3_667 ?
Cl18 C15 C16 O17 4.0(6) . . . . ?
C19 C20 C21 C22 3.9(6) . . . . ?
C19 C20 C21 O26 -176.0(4) . . . . ?
C19 C20 O25 La1 178.1(3) . . . 4_575 ?
C19 C24 O28 La1 165.2(3) . . . . ?
C20 C19 C24 C23 6.0(6) . . . . ?
C20 C19 C24 O28 -174.0(4) . . . . ?
C20 C21 C22 C23 1.7(8) . . . . ?
C20 C21 C22 Cl30 -178.2(4) . . . . ?
C20 C21 O26 La1 -4.8(5) . . . 4_575 ?
C21 C20 O25 La1 -2.5(5) . . . 4_575 ?
C21 C22 C23 C24 -3.4(8) . . . . ?
C21 C22 C23 O27 176.1(5) . . . . ?
C22 C21 O26 La1 175.3(4) . . . 4_575 ?
C22 C23 C24 C19 -0.3(6) . . . . ?
C22 C23 C24 O28 179.7(4) . . . . ?
C22 C23 O27 La1 -166.1(4) . . . . ?
C23 C24 O28 La1 -14.9(5) . . . . ?
C24 C19 C20 C21 -7.8(6) . . . . ?
C24 C19 C20 O25 171.5(4) . . . . ?
C24 C23 O27 La1 13.5(5) . . . . ?
O25 C20 C21 C22 -175.5(4) . . . . ?
O25 C20 C21 O26 4.6(6) . . . . ?
O26 C21 C22 C23 -178.4(5) . . . . ?
O26 C21 C22 Cl30 1.7(8) . . . . ?
O27 C23 C24 C19 -179.9(4) . . . . ?
O27 C23 C24 O28 0.1(6) . . . . ?
Cl29 C19 C20 C21 175.0(3) . . . . ?
Cl29 C19 C20 O25 -5.6(6) . . . . ?
Cl29 C19 C24 C23 -176.8(3) . . . . ?
Cl29 C19 C24 O28 3.1(6) . . . . ?
Cl30 C22 C23 C24 176.4(4) . . . . ?
Cl30 C22 C23 O27 -4.0(8) . . . . ?
N31 C32 C33 C34 -1.7(6) . . . . ?
N31 C36 C37 C38 160.6(4) . . . . ?
N31 C36 C37 N42 -17.9(6) . . . . ?
C32 N31 C36 C35 -0.8(6) . . . . ?
C32 N31 C36 C37 -177.1(4) . . . . ?
C32 N31 C44 C43 -144.3(4) . . . . ?
C32 C33 C34 C35 -1.3(6) . . . . ?
C33 C34 C35 C36 3.3(6) . . . . ?
C34 C35 C36 N31 -2.2(6) . . . . ?
C34 C35 C36 C37 173.9(4) . . . . ?
C35 C36 C37 C38 -15.5(6) . . . . ?
C35 C36 C37 N42 166.0(4) . . . . ?
C36 N31 C32 C33 2.9(6) . . . . ?
C36 N31 C44 C43 38.5(5) . . . . ?
C36 C37 C38 C39 179.5(4) . . . . ?
C36 C37 N42 C41 177.9(4) . . . . ?
C36 C37 N42 C43 -6.2(5) . . . . ?
C37 C38 C39 C40 2.9(6) . . . . ?
C37 N42 C43 C44 44.5(5) . . . . ?
C38 C37 N42 C41 -0.7(6) . . . . ?
C38 C37 N42 C43 175.2(4) . . . . ?
C38 C39 C40 C41 -1.2(7) . . . . ?
C39 C40 C41 N42 -1.5(6) . . . . ?
C40 C41 N42 C37 2.5(6) . . . . ?
C40 C41 N42 C43 -173.4(4) . . . . ?
C41 N42 C43 C44 -139.4(4) . . . . ?
N42 C37 C38 C39 -1.9(6) . . . . ?
N42 C43 C44 N31 -58.9(5) . . . . ?
C44 N31 C32 C33 -174.2(4) . . . . ?
C44 N31 C36 C35 176.2(4) . . . . ?
C44 N31 C36 C37 -0.1(6) . . . . ?

loop_
_platon_squeeze_void_nr
_platon_squeeze_void_average_x
_platon_squeeze_void_average_y
_platon_squeeze_void_average_z
_platon_squeeze_void_volume
_platon_squeeze_void_count_electrons
_platon_squeeze_void_content
1 0.288 0.719 0.104 27 9 '2 H2O'
2 0.577 0.699 0.205 15 2 ' '
3 0.436 0.199 0.300 16 2 ' '
4 0.720 0.220 0.398 25 9 ' '
5 0.288 0.781 0.604 27 9 '2 H2O'
6 0.577 0.801 0.705 15 2 ' '
7 0.436 0.301 0.800 16 2 ' '
8 0.720 0.280 0.898 25 9 ' '

loop_
_exptl_oxdiff_crystal_face_indexfrac_h
_exptl_oxdiff_crystal_face_indexfrac_k
_exptl_oxdiff_crystal_face_indexfrac_l
_exptl_oxdiff_crystal_face_x
_exptl_oxdiff_crystal_face_y
_exptl_oxdiff_crystal_face_z
0.7741 -14.6394 -3.4988 0.0033 0.1864 -0.9825
-4.1200 -14.2321 0.2670 -0.0150 -0.5376 -0.8431
-6.8723 -4.0096 4.3752 -0.0255 -0.9940 -0.1062
5.1445 -7.3975 -5.3466 0.0194 0.7954 -0.6057
-0.8215 14.6028 3.5272 -0.0034 -0.1933 0.9811
4.6000 13.6108 -0.7521 0.0168 0.6114 0.7911
3.4816 -4.9921 4.5450 0.9914 -0.0254 0.1285
-2.4397 14.8898 -1.7565 -0.7958 0.0196 0.6052
-3.4734 5.8714 -4.4225 -0.9969 0.0255 -0.0738
-2.2926 -9.0817 -4.5439 -0.5431 0.0147 -0.8395
2.0760 -15.8432 1.0967 0.7053 -0.0172 -0.7087
6.5595 -8.9010 -1.6763 0.6283 0.6638 -0.4057
-6.3906 -6.2708 -0.9783 -0.5679 -0.5982 -0.5653
-7.3734 3.5634 0.7584 -0.6872 -0.7253 0.0419
2.2209 -6.0476 -6.4111 -0.4153 0.6016 -0.6824
-2.4688 -16.0225 1.4819 0.3287 -0.4795 -0.8137
-3.5176 -10.3281 5.2140 0.5414 -0.7873 -0.2952
3.3325 0.1631 4.9700 0.9051 -0.0235 0.4246
